data_4315398
loop_
_publ_author_name
'Marcin Kozie\/l'
'Robert Pe\/lka'
'Micha\/l Rams'
'Wojciech Nitek'
'Barbara Sieklucka'

_publ_section_title
;
 Magnetic Properties versus Network Dimensionality of Cerium(III)
 Octacyanotungstate(V) Compounds
;
_journal_name_full 'Inorganic Chemistry'
_journal_page_first 4268
_journal_page_last 4277
_journal_paper_doi 10.1021/ic100158g
_journal_volume 49
_journal_year 2010
_chemical_compound_source 'synthesis as described'
_chemical_formula_moiety 'C40 H70 Ce2 N20 O16 S8 W2'
_chemical_formula_sum 'C40 H62 Ce2 N20 O16 S8 W2'
_chemical_formula_weight 1983.52
_chemical_name_common mk110
_chemical_name_systematic
;
 ?
;
_space_group_IT_number 2
_symmetry_cell_setting triclinic
_symmetry_Int_Tables_number 2
_symmetry_space_group_name_Hall '-P 1'
_symmetry_space_group_name_H-M 'P -1'
_atom_sites_solution_hydrogens geom
_atom_sites_solution_primary direct
_atom_sites_solution_secondary difmap
_audit_conform_dict_location ftp://ftp.iucr.org/pub/cif_core.dic
_audit_conform_dict_name cif_core.dic
_audit_conform_dict_version 2.3
_audit_creation_date 2010-01-15T13:46:47-00:00
_audit_creation_method 'WinGX routine CIF_UPDATE'
_cell_angle_alpha 86.114(5)
_cell_angle_beta 74.056(5)
_cell_angle_gamma 87.544(5)
_cell_formula_units_Z 1
_cell_length_a 10.215(5)
_cell_length_b 11.218(5)
_cell_length_c 16.544(5)
_cell_measurement_reflns_used 9120
_cell_measurement_temperature 293(2)
_cell_measurement_theta_max 30.034
_cell_measurement_theta_min 0.998
_cell_measurement_wavelength 0.71073
_cell_volume 1818.1(13)
_computing_cell_refinement 'HKL Scalepack (Otwinowski & Minor 1997)'
_computing_data_collection 'Collect (Nonius BV, 1997-2000)'
_computing_data_reduction 'HKL Denzo and Scalepack (Otwinowski & Minor 1997)'
_computing_molecular_graphics 'Ortep-3 for Windows (Farrugia, 1997)'
_computing_publication_material 'WinGX publication routines (Farrugia, 1999)'
_computing_structure_refinement 'SHELXL-97 (Sheldrick, 1997)'
_computing_structure_solution 'SHELXS-86 (Sheldrick, 1986)'
_diffrn_ambient_temperature 293(2)
_diffrn_detector_area_resol_mean 9
_diffrn_measured_fraction_theta_full 0.992
_diffrn_measured_fraction_theta_max 0.992
_diffrn_measurement_device '95mm CCD camera on \k-goniostat'
_diffrn_measurement_device_type KappaCCD
_diffrn_measurement_method CCD
_diffrn_orient_matrix_type 'by Nonius Collect from scalepack cell'
_diffrn_orient_matrix_UB_11 0.0716163
_diffrn_orient_matrix_UB_12 -0.0143126
_diffrn_orient_matrix_UB_13 0.0709858
_diffrn_orient_matrix_UB_21 0.049515
_diffrn_orient_matrix_UB_22 -0.0417263
_diffrn_orient_matrix_UB_23 -0.0616085
_diffrn_orient_matrix_UB_31 0.0111094
_diffrn_orient_matrix_UB_32 0.0570002
_diffrn_orient_matrix_UB_33 -0.024351
_diffrn_radiation_monochromator graphite
_diffrn_radiation_probe x-ray
_diffrn_radiation_type MoK\a
_diffrn_radiation_wavelength 0.71069
_diffrn_reflns_av_R_equivalents 0.0208
_diffrn_reflns_av_unetI/netI 0.0395
_diffrn_reflns_limit_h_max 14
_diffrn_reflns_limit_h_min -14
_diffrn_reflns_limit_k_max 15
_diffrn_reflns_limit_k_min -11
_diffrn_reflns_limit_l_max 23
_diffrn_reflns_limit_l_min -23
_diffrn_reflns_number 17013
_diffrn_reflns_theta_full 30
_diffrn_reflns_theta_max 30
_diffrn_reflns_theta_min 2.12
_exptl_absorpt_coefficient_mu 4.679
_exptl_absorpt_correction_T_max 0.7059
_exptl_absorpt_correction_T_min 0.3342
_exptl_absorpt_correction_type multi-scan
_exptl_absorpt_process_details '(DENZO-SMN; Otwinowski & Minor, 1997)'
_exptl_crystal_colour green
_exptl_crystal_density_diffrn 1.812
_exptl_crystal_density_method 'not measured'
_exptl_crystal_description prism
_exptl_crystal_F_000 962
_exptl_crystal_size_max 0.3
_exptl_crystal_size_mid 0.2
_exptl_crystal_size_min 0.08
_refine_diff_density_max 2.875
_refine_diff_density_min -2.238
_refine_diff_density_rms 0.167
_refine_ls_extinction_coef 0.0045(3)
_refine_ls_extinction_expression Fc^*^=kFc[1+0.001xFc^2^\l^3^/sin(2\q)]^-1/4^
_refine_ls_extinction_method SHELXL
_refine_ls_goodness_of_fit_ref 1.057
_refine_ls_hydrogen_treatment mixed
_refine_ls_matrix_type full
_refine_ls_number_parameters 409
_refine_ls_number_reflns 10527
_refine_ls_number_restraints 7
_refine_ls_restrained_S_all 1.058
_refine_ls_R_factor_all 0.0529
_refine_ls_R_factor_gt 0.0417
_refine_ls_shift/su_max 0.004
_refine_ls_shift/su_mean 0
_refine_ls_structure_factor_coef Fsqd
_refine_ls_weighting_details 'calc w=1/[\s^2^(Fo^2^)+(0.0518P)^2^+6.2230P] where P=(Fo^2^+2Fc^2^)/3'
_refine_ls_weighting_scheme calc
_refine_ls_wR_factor_gt 0.1049
_refine_ls_wR_factor_ref 0.1117
_reflns_number_gt 8913
_reflns_number_total 10527
_reflns_threshold_expression >2sigma(I)
_cod_data_source_file ic100158g_si_002.cif
_cod_data_source_block mk110
_cod_depositor_comments
;
The following automatic conversions were performed:

'_exptl_absorpt_correction_type' value 'Multi-scan' changed to
'multi-scan' according to the built-in table from CIF Core dictionary
named 'cif_core.dic' version 2.4.1 from 2010-06-29.

Automatic conversion script
Id: cif_fix_values 1646 2011-03-28 12:23:43Z adriana 
;
_cod_database_code 4315398

loop_
_symmetry_equiv_pos_as_xyz
'x, y, z'
'-x, -y, -z'

loop_
_atom_site_label
_atom_site_type_symbol
_atom_site_fract_x
_atom_site_fract_y
_atom_site_fract_z
_atom_site_U_iso_or_equiv
_atom_site_adp_type
_atom_site_occupancy
_atom_site_symmetry_multiplicity
_atom_site_calc_flag
_atom_site_refinement_flags
_atom_site_disorder_assembly
_atom_site_disorder_group
W1 W 0.983668(18) 0.751124(16) 0.262723(12) 0.02684(7) Uani 1 1 d . . .
C1 C 0.8713(5) 0.5924(4) 0.2658(3) 0.0344(10) Uani 1 1 d . . .
N1 N 0.8052(5) 0.5098(4) 0.2688(3) 0.0419(10) Uani 1 1 d . . .
C2 C 0.8712(6) 0.7130(5) 0.3932(3) 0.0377(11) Uani 1 1 d . . .
N2 N 0.8088(6) 0.6947(5) 0.4613(3) 0.0522(13) Uani 1 1 d . . .
C3 C 0.8483(6) 0.9011(5) 0.3027(4) 0.0473(14) Uani 1 1 d . . .
N3 N 0.7714(7) 0.9778(6) 0.3253(6) 0.080(2) Uani 1 1 d . . .
C4 C 0.8649(7) 0.7837(5) 0.1730(4) 0.0454(13) Uani 1 1 d . . .
N4 N 0.8021(7) 0.8019(6) 0.1259(5) 0.0719(19) Uani 1 1 d . . .
C5 C 1.1115(6) 0.6160(5) 0.3049(4) 0.0396(12) Uani 1 1 d . . .
N5 N 1.1798(6) 0.5445(5) 0.3260(4) 0.0584(15) Uani 1 1 d . . .
C6 C 1.0977(6) 0.8425(5) 0.3314(4) 0.0436(13) Uani 1 1 d . . .
N6 N 1.1604(7) 0.8919(6) 0.3673(4) 0.0630(16) Uani 1 1 d . . .
C7 C 1.0934(7) 0.8910(6) 0.1786(4) 0.0507(15) Uani 1 1 d . . .
N7 N 1.1486(9) 0.9635(7) 0.1329(5) 0.083(2) Uani 1 1 d . . .
C8 C 1.1018(6) 0.6645(6) 0.1535(4) 0.0429(12) Uani 1 1 d . . .
N8 N 1.1659(7) 0.6164(7) 0.0957(4) 0.0684(17) Uani 1 1 d . . .
Ce2 Ce 0.60282(3) 0.35623(2) 0.302706(16) 0.02668(8) Uani 1 1 d . . .
C11 C 0.4988(5) 0.5592(4) 0.4768(3) 0.0284(9) Uani 1 1 d . . .
N12 N 0.5426(5) 0.5622(4) 0.3935(3) 0.0339(9) Uani 1 1 d . . .
C13 C 0.5423(6) 0.6705(5) 0.3527(3) 0.0414(12) Uani 1 1 d . . .
H13 H 0.5753 0.6769 0.2944 0.05 Uiso 1 1 calc R . .
C14 C 0.4949(6) 0.7713(5) 0.3949(4) 0.0426(13) Uani 1 1 d . . .
H14 H 0.4928 0.8453 0.3663 0.051 Uiso 1 1 calc R . .
C15 C 0.4506(7) 0.7587(5) 0.4811(4) 0.0457(14) Uani 1 1 d . . .
H15 H 0.4164 0.8257 0.5111 0.055 Uiso 1 1 calc R . .
N16 N 0.4550(5) 0.6530(4) 0.5235(3) 0.0345(9) Uani 1 1 d . . .
O2 O 0.7896(4) 0.2683(4) 0.3557(3) 0.0426(9) Uani 1 1 d . . .
S2 S 0.93073(16) 0.29909(15) 0.36011(11) 0.0500(4) Uani 1 1 d . . .
C21 C 1.0018(10) 0.1630(8) 0.3915(8) 0.099(4) Uani 1 1 d . . .
H21A H 0.9383 0.1268 0.44 0.148 Uiso 1 1 calc R . .
H21B H 1.0846 0.1785 0.4054 0.148 Uiso 1 1 calc R . .
H21C H 1.0211 0.11 0.3463 0.148 Uiso 1 1 calc R . .
C22 C 0.9061(9) 0.3730(7) 0.4551(6) 0.070(2) Uani 1 1 d . . .
H22A H 0.8582 0.4478 0.4512 0.105 Uiso 1 1 calc R . .
H22B H 0.9929 0.3873 0.464 0.105 Uiso 1 1 calc R . .
H22C H 0.8537 0.3237 0.5015 0.105 Uiso 1 1 calc R . .
O3 O 0.7603(5) 0.2873(5) 0.1766(3) 0.0555(12) Uani 1 1 d . . .
S3 S 0.90234(17) 0.23631(18) 0.14517(10) 0.0543(4) Uani 1 1 d . . .
C31 C 0.8907(10) 0.1343(8) 0.0702(6) 0.081(3) Uani 1 1 d . . .
H31A H 0.8419 0.0655 0.0988 0.122 Uiso 1 1 calc R . .
H31B H 0.9806 0.11 0.039 0.122 Uiso 1 1 calc R . .
H31C H 0.8433 0.1723 0.0323 0.122 Uiso 1 1 calc R . .
C32 C 0.9899(10) 0.3513(10) 0.0723(6) 0.090(3) Uani 1 1 d . . .
H32A H 0.9463 0.3662 0.0279 0.135 Uiso 1 1 calc R . .
H32B H 1.0828 0.326 0.0488 0.135 Uiso 1 1 calc R . .
H32C H 0.9875 0.4231 0.1011 0.135 Uiso 1 1 calc R . .
O4 O 0.4799(5) 0.2766(5) 0.2048(3) 0.0655(14) Uani 1 1 d . . .
O5 O 0.5381(5) 0.5201(4) 0.2175(3) 0.0484(10) Uani 1 1 d . . .
S5 S 0.48371(18) 0.55155(16) 0.14301(11) 0.0527(4) Uani 1 1 d . . .
C51 C 0.4490(9) 0.7074(7) 0.1463(6) 0.075(2) Uani 1 1 d . . .
H51A H 0.374 0.723 0.1943 0.112 Uiso 1 1 calc R . .
H51B H 0.4263 0.7365 0.0958 0.112 Uiso 1 1 calc R . .
H51C H 0.528 0.7471 0.1506 0.112 Uiso 1 1 calc R . .
C52 C 0.6292(12) 0.5560(12) 0.0568(5) 0.105(4) Uani 1 1 d . . .
H52A H 0.6964 0.6042 0.0687 0.157 Uiso 1 1 calc R . .
H52B H 0.6053 0.59 0.0077 0.157 Uiso 1 1 calc R . .
H52C H 0.6656 0.4764 0.0467 0.157 Uiso 1 1 calc R . .
O6 O 0.3492(4) 0.3664(4) 0.3721(3) 0.0456(10) Uani 1 1 d D . .
O7 O 0.5536(5) 0.1416(3) 0.3488(3) 0.0477(10) Uani 1 1 d D . .
O8 O 0.6849(6) 0.9647(6) 0.5522(4) 0.0813(17) Uani 1 1 d . . .
O9 O 0.3186(8) 0.1011(10) 0 0.183(6) Uani 1 1 d . . .
S4 S 0.3762(6) 0.1802(6) 0.2228(4) 0.180(2) Uani 1 1 d D . .
C41 C 0.254(2) 0.2621(18) 0.1711(12) 0.184(8) Uiso 1 1 d . . .
H41A H 0.1902 0.3082 0.2116 0.276 Uiso 1 1 calc R . .
H41B H 0.2064 0.2057 0.1494 0.276 Uiso 1 1 calc R . .
H41C H 0.3037 0.3145 0.1257 0.276 Uiso 1 1 calc R . .
C42 C 0.479(3) 0.104(3) 0.1272(16) 0.333(18) Uiso 1 1 d D . .
H42A H 0.5504 0.056 0.1415 0.5 Uiso 1 1 calc R . .
H42B H 0.5187 0.1637 0.0837 0.5 Uiso 1 1 calc R . .
H42C H 0.4214 0.0548 0.1077 0.5 Uiso 1 1 calc R . .
H6B H 0.306(6) 0.339(6) 0.424(2) 0.06(2) Uiso 1 1 d D . .
H6A H 0.299(6) 0.424(5) 0.354(4) 0.07(2) Uiso 1 1 d D . .
H7A H 0.629(5) 0.095(7) 0.340(6) 0.09(3) Uiso 1 1 d D . .
H7B H 0.479(6) 0.098(8) 0.369(9) 0.17(6) Uiso 1 1 d D . .

loop_
_atom_site_aniso_label
_atom_site_aniso_U_11
_atom_site_aniso_U_22
_atom_site_aniso_U_33
_atom_site_aniso_U_23
_atom_site_aniso_U_13
_atom_site_aniso_U_12
W1 0.02600(11) 0.02422(10) 0.02969(11) 0.00199(7) -0.00740(7) -0.00078(7)
C1 0.037(3) 0.029(2) 0.036(3) -0.0014(19) -0.008(2) -0.0022(19)
N1 0.041(3) 0.033(2) 0.051(3) -0.001(2) -0.011(2) -0.0067(19)
C2 0.037(3) 0.039(3) 0.035(3) 0.002(2) -0.008(2) -0.001(2)
N2 0.048(3) 0.068(4) 0.036(3) 0.000(2) -0.004(2) -0.001(3)
C3 0.042(3) 0.035(3) 0.064(4) -0.005(3) -0.014(3) 0.007(2)
N3 0.065(4) 0.045(3) 0.127(7) -0.016(4) -0.021(4) 0.018(3)
C4 0.051(3) 0.040(3) 0.050(3) 0.012(2) -0.025(3) -0.009(2)
N4 0.078(5) 0.072(4) 0.081(5) 0.018(4) -0.052(4) -0.012(3)
C5 0.033(3) 0.041(3) 0.043(3) 0.000(2) -0.009(2) 0.007(2)
N5 0.051(3) 0.057(3) 0.064(4) 0.011(3) -0.017(3) 0.013(3)
C6 0.041(3) 0.040(3) 0.051(3) 0.000(2) -0.016(3) -0.001(2)
N6 0.068(4) 0.061(4) 0.072(4) -0.010(3) -0.037(3) -0.011(3)
C7 0.053(4) 0.045(3) 0.054(4) 0.015(3) -0.015(3) -0.022(3)
N7 0.103(6) 0.073(4) 0.070(4) 0.023(4) -0.020(4) -0.039(4)
C8 0.043(3) 0.051(3) 0.032(3) -0.001(2) -0.008(2) -0.001(3)
N8 0.067(4) 0.086(5) 0.047(3) -0.019(3) -0.004(3) 0.005(3)
Ce2 0.02644(13) 0.02640(13) 0.02606(13) -0.00366(10) -0.00483(10) 0.00005(10)
C11 0.027(2) 0.028(2) 0.029(2) -0.0018(18) -0.0054(17) 0.0026(17)
N12 0.046(2) 0.029(2) 0.0248(19) -0.0018(16) -0.0062(17) 0.0025(17)
C13 0.058(3) 0.032(3) 0.031(2) 0.000(2) -0.008(2) 0.001(2)
C14 0.056(3) 0.030(2) 0.037(3) 0.007(2) -0.007(2) 0.005(2)
C15 0.065(4) 0.028(2) 0.041(3) -0.004(2) -0.010(3) 0.010(2)
N16 0.047(2) 0.0258(19) 0.029(2) -0.0024(16) -0.0072(18) 0.0078(17)
O2 0.035(2) 0.043(2) 0.054(2) -0.0023(18) -0.0201(18) 0.0003(16)
S2 0.0395(8) 0.0492(8) 0.0642(10) -0.0005(7) -0.0199(7) -0.0010(6)
C21 0.084(6) 0.054(5) 0.182(12) -0.008(6) -0.080(7) 0.021(4)
C22 0.083(6) 0.063(4) 0.080(5) -0.006(4) -0.048(5) -0.011(4)
O3 0.046(2) 0.071(3) 0.044(2) -0.022(2) 0.0005(19) 0.004(2)
S3 0.0438(8) 0.0720(11) 0.0452(8) -0.0156(8) -0.0071(6) 0.0061(7)
C31 0.082(6) 0.073(5) 0.086(6) -0.044(5) -0.011(5) 0.014(4)
C32 0.077(6) 0.106(7) 0.074(6) -0.014(5) 0.010(5) -0.038(5)
O4 0.057(3) 0.077(3) 0.069(3) -0.016(3) -0.024(3) -0.018(3)
O5 0.060(3) 0.048(2) 0.042(2) 0.0017(18) -0.023(2) 0.003(2)
S5 0.0561(9) 0.0566(9) 0.0527(9) 0.0103(7) -0.0294(7) -0.0078(7)
C51 0.065(5) 0.056(4) 0.108(7) 0.029(4) -0.039(5) -0.005(4)
C52 0.125(9) 0.136(10) 0.043(4) -0.005(5) -0.006(5) -0.005(8)
O6 0.0302(19) 0.053(2) 0.044(2) 0.0138(19) -0.0001(16) 0.0095(17)
O7 0.039(2) 0.0292(19) 0.074(3) -0.0040(19) -0.013(2) 0.0011(17)
O8 0.071(4) 0.077(4) 0.097(5) -0.011(3) -0.021(3) -0.014(3)
O9 0.127(8) 0.283(14) 0.158(9) 0.139(10) -0.094(7) -0.101(9)
S4 0.150(4) 0.202(5) 0.212(6) -0.001(5) -0.088(4) -0.032(4)

loop_
_atom_type_symbol
_atom_type_description
_atom_type_scat_dispersion_real
_atom_type_scat_dispersion_imag
_atom_type_scat_source
C C 0.0033 0.0016 'International Tables Vol C Tables 4.2.6.8 and 6.1.1.4'
H H 0 0 'International Tables Vol C Tables 4.2.6.8 and 6.1.1.4'
N N 0.0061 0.0033 'International Tables Vol C Tables 4.2.6.8 and 6.1.1.4'
O O 0.0106 0.006 'International Tables Vol C Tables 4.2.6.8 and 6.1.1.4'
S S 0.1246 0.1234 'International Tables Vol C Tables 4.2.6.8 and 6.1.1.4'
Ce Ce -0.2486 2.6331 'International Tables Vol C Tables 4.2.6.8 and 6.1.1.4'
W W -0.849 6.8722 'International Tables Vol C Tables 4.2.6.8 and 6.1.1.4'

loop_
_geom_angle_atom_site_label_1
_geom_angle_atom_site_label_2
_geom_angle_atom_site_label_3
_geom_angle
_geom_angle_site_symmetry_1
_geom_angle_site_symmetry_3
_geom_angle_publ_flag
C8 W1 C1 77.4(2) . . ?
C8 W1 C3 143.2(2) . . ?
C1 W1 C3 110.9(2) . . ?
C8 W1 C7 74.2(3) . . ?
C1 W1 C7 142.7(2) . . ?
C3 W1 C7 80.0(3) . . ?
C8 W1 C5 72.7(2) . . ?
C1 W1 C5 78.6(2) . . ?
C3 W1 C5 143.2(2) . . ?
C7 W1 C5 114.5(2) . . ?
C8 W1 C6 116.1(2) . . ?
C1 W1 C6 143.1(2) . . ?
C3 W1 C6 79.6(2) . . ?
C7 W1 C6 72.7(2) . . ?
C5 W1 C6 73.8(2) . . ?
C8 W1 C4 76.4(2) . . ?
C1 W1 C4 72.9(2) . . ?
C3 W1 C4 72.6(3) . . ?
C7 W1 C4 77.3(2) . . ?
C5 W1 C4 141.6(2) . . ?
C6 W1 C4 141.9(2) . . ?
C8 W1 C2 141.5(2) . . ?
C1 W1 C2 73.3(2) . . ?
C3 W1 C2 72.1(2) . . ?
C7 W1 C2 141.9(2) . . ?
C5 W1 C2 77.5(2) . . ?
C6 W1 C2 77.1(2) . . ?
C4 W1 C2 116.8(2) . . ?
N1 C1 W1 176.9(5) . . ?
C1 N1 Ce2 164.6(4) . . ?
N2 C2 W1 178.0(5) . . ?
N3 C3 W1 177.0(6) . . ?
N4 C4 W1 179.4(7) . . ?
N5 C5 W1 179.0(6) . . ?
N6 C6 W1 179.1(6) . . ?
N7 C7 W1 177.9(7) . . ?
N8 C8 W1 178.8(6) . . ?
O3 Ce2 O5 88.26(17) . . ?
O3 Ce2 O2 77.71(16) . . ?
O5 Ce2 O2 144.33(15) . . ?
O3 Ce2 O7 87.74(17) . . ?
O5 Ce2 O7 141.69(15) . . ?
O2 Ce2 O7 71.09(14) . . ?
O3 Ce2 O6 139.55(16) . . ?
O5 Ce2 O6 80.39(15) . . ?
O2 Ce2 O6 130.39(14) . . ?
O7 Ce2 O6 78.29(14) . . ?
O3 Ce2 O4 68.39(17) . . ?
O5 Ce2 O4 70.35(17) . . ?
O2 Ce2 O4 130.68(17) . . ?
O7 Ce2 O4 72.78(18) . . ?
O6 Ce2 O4 71.23(17) . . ?
O3 Ce2 N1 75.88(17) . . ?
O5 Ce2 N1 74.04(16) . . ?
O2 Ce2 N1 70.80(15) . . ?
O7 Ce2 N1 140.87(15) . . ?
O6 Ce2 N1 135.47(15) . . ?
O4 Ce2 N1 129.41(17) . . ?
O3 Ce2 N16 143.84(15) . 2_666 ?
O5 Ce2 N16 124.80(14) . 2_666 ?
O2 Ce2 N16 66.77(14) . 2_666 ?
O7 Ce2 N16 74.90(15) . 2_666 ?
O6 Ce2 N16 68.13(14) . 2_666 ?
O4 Ce2 N16 131.99(16) . 2_666 ?
N1 Ce2 N16 97.80(15) . 2_666 ?
O3 Ce2 N12 139.46(15) . . ?
O5 Ce2 N12 69.64(14) . . ?
O2 Ce2 N12 100.47(14) . . ?
O7 Ce2 N12 130.61(14) . . ?
O6 Ce2 N12 71.46(15) . . ?
O4 Ce2 N12 128.60(16) . . ?
N1 Ce2 N12 65.71(15) . . ?
N16 Ce2 N12 58.03(12) 2_666 . ?
N12 C11 N16 126.1(4) . . ?
N12 C11 C11 117.4(5) . 2_666 ?
N16 C11 C11 116.5(5) . 2_666 ?
C11 N12 C13 116.4(4) . . ?
C11 N12 Ce2 123.0(3) . . ?
C13 N12 Ce2 120.2(3) . . ?
N12 C13 C14 121.9(5) . . ?
N12 C13 H13 119.1 . . ?
C14 C13 H13 119.1 . . ?
C13 C14 C15 117.3(5) . . ?
C13 C14 H14 121.4 . . ?
C15 C14 H14 121.4 . . ?
N16 C15 C14 122.2(5) . . ?
N16 C15 H15 118.9 . . ?
C14 C15 H15 118.9 . . ?
C11 N16 C15 116.1(4) . . ?
C11 N16 Ce2 124.1(3) . 2_666 ?
C15 N16 Ce2 119.5(3) . 2_666 ?
S2 O2 Ce2 139.7(2) . . ?
O2 S2 C21 105.1(4) . . ?
O2 S2 C22 106.0(3) . . ?
C21 S2 C22 98.1(5) . . ?
S2 C21 H21A 109.5 . . ?
S2 C21 H21B 109.5 . . ?
H21A C21 H21B 109.5 . . ?
S2 C21 H21C 109.5 . . ?
H21A C21 H21C 109.5 . . ?
H21B C21 H21C 109.5 . . ?
S2 C22 H22A 109.5 . . ?
S2 C22 H22B 109.5 . . ?
H22A C22 H22B 109.5 . . ?
S2 C22 H22C 109.5 . . ?
H22A C22 H22C 109.5 . . ?
H22B C22 H22C 109.5 . . ?
S3 O3 Ce2 141.1(3) . . ?
O3 S3 C31 104.5(4) . . ?
O3 S3 C32 103.7(4) . . ?
C31 S3 C32 97.5(5) . . ?
S3 C31 H31A 109.5 . . ?
S3 C31 H31B 109.5 . . ?
H31A C31 H31B 109.5 . . ?
S3 C31 H31C 109.5 . . ?
H31A C31 H31C 109.5 . . ?
H31B C31 H31C 109.5 . . ?
S3 C32 H32A 109.5 . . ?
S3 C32 H32B 109.5 . . ?
H32A C32 H32B 109.5 . . ?
S3 C32 H32C 109.5 . . ?
H32A C32 H32C 109.5 . . ?
H32B C32 H32C 109.5 . . ?
S4 O4 Ce2 128.8(4) . . ?
S5 O5 Ce2 144.3(3) . . ?
O5 S5 C52 104.2(4) . . ?
O5 S5 C51 104.5(4) . . ?
C52 S5 C51 97.6(5) . . ?
S5 C51 H51A 109.5 . . ?
S5 C51 H51B 109.5 . . ?
H51A C51 H51B 109.5 . . ?
S5 C51 H51C 109.5 . . ?
H51A C51 H51C 109.5 . . ?
H51B C51 H51C 109.5 . . ?
S5 C52 H52A 109.5 . . ?
S5 C52 H52B 109.5 . . ?
H52A C52 H52B 109.5 . . ?
S5 C52 H52C 109.5 . . ?
H52A C52 H52C 109.5 . . ?
H52B C52 H52C 109.5 . . ?
Ce2 O6 H6B 127(4) . . ?
Ce2 O6 H6A 119(4) . . ?
H6B O6 H6A 110(4) . . ?
Ce2 O7 H7A 113(6) . . ?
Ce2 O7 H7B 136(7) . . ?
H7A O7 H7B 111(5) . . ?
O4 S4 C41 96.4(7) . . ?
O4 S4 C42 89.4(12) . . ?
C41 S4 C42 96.7(12) . . ?
S4 C41 H41A 109.5 . . ?
S4 C41 H41B 109.5 . . ?
H41A C41 H41B 109.5 . . ?
S4 C41 H41C 109.5 . . ?
H41A C41 H41C 109.5 . . ?
H41B C41 H41C 109.5 . . ?
S4 C42 H42A 109.5 . . ?
S4 C42 H42B 109.5 . . ?
H42A C42 H42B 109.5 . . ?
S4 C42 H42C 109.5 . . ?
H42A C42 H42C 109.5 . . ?
H42B C42 H42C 109.5 . . ?

loop_
_geom_bond_atom_site_label_1
_geom_bond_atom_site_label_2
_geom_bond_distance
_geom_bond_site_symmetry_2
_geom_bond_publ_flag
W1 C8 2.146(6) . ?
W1 C1 2.150(5) . ?
W1 C3 2.151(6) . ?
W1 C7 2.157(6) . ?
W1 C5 2.163(5) . ?
W1 C6 2.164(6) . ?
W1 C4 2.164(6) . ?
W1 C2 2.172(5) . ?
C1 N1 1.160(7) . ?
N1 Ce2 2.663(5) . ?
C2 N2 1.142(7) . ?
C3 N3 1.149(8) . ?
C4 N4 1.141(8) . ?
C5 N5 1.140(7) . ?
C6 N6 1.165(8) . ?
C7 N7 1.128(8) . ?
C8 N8 1.154(8) . ?
Ce2 O3 2.410(4) . ?
Ce2 O5 2.421(4) . ?
Ce2 O2 2.454(4) . ?
Ce2 O7 2.505(4) . ?
Ce2 O6 2.530(4) . ?
Ce2 O4 2.531(5) . ?
Ce2 N16 2.767(4) 2_666 ?
Ce2 N12 2.795(4) . ?
C11 N12 1.325(6) . ?
C11 N16 1.337(6) . ?
C11 C11 1.491(9) 2_666 ?
N12 C13 1.349(7) . ?
C13 C14 1.369(8) . ?
C13 H13 0.93 . ?
C14 C15 1.371(8) . ?
C14 H14 0.93 . ?
C15 N16 1.342(7) . ?
C15 H15 0.93 . ?
N16 Ce2 2.767(4) 2_666 ?
O2 S2 1.519(4) . ?
S2 C21 1.770(8) . ?
S2 C22 1.778(8) . ?
C21 H21A 0.96 . ?
C21 H21B 0.96 . ?
C21 H21C 0.96 . ?
C22 H22A 0.96 . ?
C22 H22B 0.96 . ?
C22 H22C 0.96 . ?
O3 S3 1.503(5) . ?
S3 C31 1.773(8) . ?
S3 C32 1.792(9) . ?
C31 H31A 0.96 . ?
C31 H31B 0.96 . ?
C31 H31C 0.96 . ?
C32 H32A 0.96 . ?
C32 H32B 0.96 . ?
C32 H32C 0.96 . ?
O4 S4 1.504(7) . ?
O5 S5 1.500(4) . ?
S5 C52 1.755(10) . ?
S5 C51 1.770(8) . ?
C51 H51A 0.96 . ?
C51 H51B 0.96 . ?
C51 H51C 0.96 . ?
C52 H52A 0.96 . ?
C52 H52B 0.96 . ?
C52 H52C 0.96 . ?
O6 H6B 0.888(19) . ?
O6 H6A 0.893(19) . ?
O7 H7A 0.89(2) . ?
O7 H7B 0.90(2) . ?
S4 C41 1.873(19) . ?
S4 C42 1.876(18) . ?
C41 H41A 0.96 . ?
C41 H41B 0.96 . ?
C41 H41C 0.96 . ?
C42 H42A 0.96 . ?
C42 H42B 0.96 . ?
C42 H42C 0.96 . ?

loop_
_geom_torsion_atom_site_label_1
_geom_torsion_atom_site_label_2
_geom_torsion_atom_site_label_3
_geom_torsion_atom_site_label_4
_geom_torsion
_geom_torsion_site_symmetry_1
_geom_torsion_site_symmetry_2
_geom_torsion_site_symmetry_3
_geom_torsion_site_symmetry_4
_geom_torsion_publ_flag
C1 N1 Ce2 O3 160.9(17) . . . . ?
C1 N1 Ce2 O5 68.6(17) . . . . ?
C1 N1 Ce2 O2 -117.5(17) . . . . ?
C1 N1 Ce2 O7 -131.1(16) . . . . ?
C1 N1 Ce2 O6 11.2(18) . . . . ?
C1 N1 Ce2 O4 115.2(17) . . . . ?
C1 N1 Ce2 N16 -55.4(17) . . . 2_666 ?
C1 N1 Ce2 N12 -5.8(17) . . . . ?
N16 C11 N12 C13 -0.1(8) . . . . ?
C11 C11 N12 C13 -178.6(6) 2_666 . . . ?
N16 C11 N12 Ce2 -172.7(4) . . . . ?
C11 C11 N12 Ce2 8.8(7) 2_666 . . . ?
O3 Ce2 N12 C11 -145.6(4) . . . . ?
O5 Ce2 N12 C11 153.3(4) . . . . ?
O2 Ce2 N12 C11 -62.3(4) . . . . ?
O7 Ce2 N12 C11 11.7(5) . . . . ?
O6 Ce2 N12 C11 67.0(4) . . . . ?
O4 Ce2 N12 C11 112.4(4) . . . . ?
N1 Ce2 N12 C11 -125.6(4) . . . . ?
N16 Ce2 N12 C11 -8.3(4) 2_666 . . . ?
O3 Ce2 N12 C13 42.1(5) . . . . ?
O5 Ce2 N12 C13 -19.0(4) . . . . ?
O2 Ce2 N12 C13 125.4(4) . . . . ?
O7 Ce2 N12 C13 -160.6(4) . . . . ?
O6 Ce2 N12 C13 -105.4(4) . . . . ?
O4 Ce2 N12 C13 -59.9(5) . . . . ?
N1 Ce2 N12 C13 62.1(4) . . . . ?
N16 Ce2 N12 C13 179.3(5) 2_666 . . . ?
C11 N12 C13 C14 -2.3(9) . . . . ?
Ce2 N12 C13 C14 170.6(5) . . . . ?
N12 C13 C14 C15 1.7(10) . . . . ?
C13 C14 C15 N16 1.1(10) . . . . ?
N12 C11 N16 C15 2.7(8) . . . . ?
C11 C11 N16 C15 -178.7(6) 2_666 . . . ?
N12 C11 N16 Ce2 -171.6(4) . . . 2_666 ?
C11 C11 N16 Ce2 6.9(7) 2_666 . . 2_666 ?
C14 C15 N16 C11 -3.2(9) . . . . ?
C14 C15 N16 Ce2 171.5(5) . . . 2_666 ?
O3 Ce2 O2 S2 79.2(4) . . . . ?
O5 Ce2 O2 S2 10.1(5) . . . . ?
O7 Ce2 O2 S2 171.0(4) . . . . ?
O6 Ce2 O2 S2 -133.9(4) . . . . ?
O4 Ce2 O2 S2 126.0(4) . . . . ?
N1 Ce2 O2 S2 0.1(4) . . . . ?
N16 Ce2 O2 S2 -107.7(4) 2_666 . . . ?
N12 Ce2 O2 S2 -59.4(4) . . . . ?
Ce2 O2 S2 C21 -167.9(5) . . . . ?
Ce2 O2 S2 C22 88.9(5) . . . . ?
O5 Ce2 O3 S3 138.6(5) . . . . ?
O2 Ce2 O3 S3 -8.4(5) . . . . ?
O7 Ce2 O3 S3 -79.5(5) . . . . ?
O6 Ce2 O3 S3 -148.4(4) . . . . ?
O4 Ce2 O3 S3 -151.9(6) . . . . ?
N1 Ce2 O3 S3 64.6(5) . . . . ?
N16 Ce2 O3 S3 -19.2(7) 2_666 . . . ?
N12 Ce2 O3 S3 83.4(6) . . . . ?
Ce2 O3 S3 C31 144.7(6) . . . . ?
Ce2 O3 S3 C32 -113.7(6) . . . . ?
O3 Ce2 O4 S4 124.5(6) . . . . ?
O5 Ce2 O4 S4 -139.4(6) . . . . ?
O2 Ce2 O4 S4 74.4(6) . . . . ?
O7 Ce2 O4 S4 30.0(5) . . . . ?
O6 Ce2 O4 S4 -53.2(5) . . . . ?
N1 Ce2 O4 S4 172.8(5) . . . . ?
N16 Ce2 O4 S4 -19.8(6) 2_666 . . . ?
N12 Ce2 O4 S4 -98.7(5) . . . . ?
O3 Ce2 O5 S5 57.1(5) . . . . ?
O2 Ce2 O5 S5 123.0(5) . . . . ?
O7 Ce2 O5 S5 -27.1(6) . . . . ?
O6 Ce2 O5 S5 -84.0(5) . . . . ?
O4 Ce2 O5 S5 -10.6(5) . . . . ?
N1 Ce2 O5 S5 132.9(5) . . . . ?
N16 Ce2 O5 S5 -138.7(4) 2_666 . . . ?
N12 Ce2 O5 S5 -157.6(5) . . . . ?
Ce2 O5 S5 C52 -87.4(6) . . . . ?
Ce2 O5 S5 C51 170.6(5) . . . . ?
Ce2 O4 S4 C41 134.9(7) . . . . ?
Ce2 O4 S4 C42 -128.4(11) . . . . ?
